data_4506139
loop_
_publ_author_name
'Hu, Jin-Song'
'Yao, Xiao-Qiang'
'Zhang, Ming-Dao'
'Qin, Ling'
'Li, Yi-Zhi'
'Guo, Zi-Jian'
'Zheng, He-Gen'
'Xue, Zi-Ling'

_publ_section_title
;
 Syntheses, Structures, and Characteristics of Four New Metal--Organic
 Frameworks Based on Flexible Tetrapyridines and Aromatic Polycarboxylate
 Acids
;
_journal_issue 7
_journal_name_full 'Crystal Growth &amp; Design'
_journal_page_first 3426
_journal_paper_doi 10.1021/cg201362x
_journal_volume 12
_journal_year 2012
_chemical_formula_moiety 'C43 H30 Co3 N4 O17'
_chemical_formula_sum 'C43 H30 Co3 N4 O17'
_chemical_formula_weight 1051.50
_chemical_name_systematic
; 
 ? 
;
_space_group_IT_number 14
_symmetry_cell_setting monoclinic
_symmetry_space_group_name_Hall '-P 2ybc'
_symmetry_space_group_name_H-M 'P 1 21/c 1'
_atom_sites_solution_hydrogens geom
_atom_sites_solution_primary direct
_atom_sites_solution_secondary difmap
_audit_creation_method SHELXL-97
_cell_angle_alpha 90.00
_cell_angle_beta 95.256(3)
_cell_angle_gamma 90.00
_cell_formula_units_Z 4
_cell_length_a 9.5307(14)
_cell_length_b 14.028(2)
_cell_length_c 36.112(5)
_cell_measurement_reflns_used 8434
_cell_measurement_temperature 273(2)
_cell_measurement_theta_max 28.35
_cell_measurement_theta_min 2.26
_cell_volume 4807.8(12)
_computing_cell_refinement 'SMART (Bruker, 2000)'
_computing_data_collection 'SMART (Bruker, 2000)'
_computing_data_reduction 'SMART (Bruker, 2000)'
_computing_molecular_graphics SHELXTL
_computing_publication_material SHELXTL
_computing_structure_refinement 'SHELXL-97 (Sheldrick, 1997)'
_computing_structure_solution 'SHELXS-97 (Sheldrick, 1990)'
_diffrn_ambient_temperature 273(2)
_diffrn_measured_fraction_theta_full 0.993
_diffrn_measured_fraction_theta_max 0.993
_diffrn_measurement_device_type 'CCD area detector'
_diffrn_measurement_method 'phi and omega scans'
_diffrn_radiation_monochromator graphite
_diffrn_radiation_source 'fine-focus sealed tube'
_diffrn_radiation_type MoK\a
_diffrn_radiation_wavelength 0.71073
_diffrn_reflns_av_R_equivalents 0.1017
_diffrn_reflns_av_sigmaI/netI 0.0748
_diffrn_reflns_limit_h_max 11
_diffrn_reflns_limit_h_min -10
_diffrn_reflns_limit_k_max 16
_diffrn_reflns_limit_k_min -16
_diffrn_reflns_limit_l_max 42
_diffrn_reflns_limit_l_min -42
_diffrn_reflns_number 23380
_diffrn_reflns_theta_full 25.00
_diffrn_reflns_theta_max 25.00
_diffrn_reflns_theta_min 1.84
_exptl_absorpt_coefficient_mu 1.096
_exptl_absorpt_correction_T_max 0.744
_exptl_absorpt_correction_T_min 0.719
_exptl_absorpt_correction_type multi-scan
_exptl_absorpt_process_details 'SADABS; Bruker, 2000'
_exptl_crystal_colour purple
_exptl_crystal_density_diffrn 1.453
_exptl_crystal_density_method 'not measured'
_exptl_crystal_description block
_exptl_crystal_F_000 2132
_exptl_crystal_size_max 0.31
_exptl_crystal_size_mid 0.28
_exptl_crystal_size_min 0.27
_platon_squeeze_details
;
;
_refine_diff_density_max 0.885
_refine_diff_density_min -0.613
_refine_diff_density_rms 0.093
_refine_ls_extinction_method none
_refine_ls_goodness_of_fit_ref 1.045
_refine_ls_hydrogen_treatment constr
_refine_ls_matrix_type full
_refine_ls_number_parameters 604
_refine_ls_number_reflns 8420
_refine_ls_number_restraints 2
_refine_ls_restrained_S_all 1.046
_refine_ls_R_factor_all 0.0661
_refine_ls_R_factor_gt 0.0538
_refine_ls_shift/su_max 0.001
_refine_ls_shift/su_mean 0.000
_refine_ls_structure_factor_coef Fsqd
_refine_ls_weighting_details 'calc w=1/[\s^2^(Fo^2^)+(0.0700P)^2^+0.9008P] where P=(Fo^2^+2Fc^2^)/3'
_refine_ls_weighting_scheme calc
_refine_ls_wR_factor_gt 0.1280
_refine_ls_wR_factor_ref 0.1337
_reflns_number_gt 6812
_reflns_number_total 8420
_reflns_threshold_expression >2sigma(I)
_cod_data_source_file cg201362x_si_002.cif
_cod_data_source_block 3
_cod_depositor_comments 'Adding full bibliography for 4506137--4506140.cif.'
_cod_original_cell_volume 4807.7(12)
_cod_original_sg_symbol_H-M 'P 21/c'
_cod_database_code 4506139

loop_
_symmetry_equiv_pos_as_xyz
'x, y, z'
'-x, y+1/2, -z+1/2'
'-x, -y, -z'
'x, -y-1/2, z-1/2'

loop_
_atom_site_label
_atom_site_type_symbol
_atom_site_fract_x
_atom_site_fract_y
_atom_site_fract_z
_atom_site_U_iso_or_equiv
_atom_site_adp_type
_atom_site_occupancy
_atom_site_symmetry_multiplicity
_atom_site_calc_flag
_atom_site_refinement_flags
O14 O 1.0946(2) -0.22550(16) 0.02360(7) 0.0261(5) Uani 1 1 d .
C5 C 0.9742(3) -0.1850(2) 0.02406(9) 0.0216(7) Uani 1 1 d .
C11 C 0.8449(3) -0.2455(2) 0.01548(9) 0.0213(7) Uani 1 1 d .
C4 C 0.8610(3) -0.3369(3) 0.00230(9) 0.0247(8) Uani 1 1 d .
H4 H 0.9506 -0.3597 -0.0010 0.030 Uiso 1 1 calc R
C7 C 0.7438(4) -0.3951(2) -0.00602(9) 0.0245(7) Uani 1 1 d .
C9 C 0.7117(3) -0.2107(2) 0.02055(9) 0.0231(7) Uani 1 1 d .
H9 H 0.7009 -0.1487 0.0290 0.028 Uiso 1 1 calc R
C14 C 0.6115(3) -0.3594(2) -0.00092(10) 0.0260(8) Uani 1 1 d .
H14 H 0.5325 -0.3972 -0.0069 0.031 Uiso 1 1 calc R
C8 C 0.5945(3) -0.2688(2) 0.01292(9) 0.0223(7) Uani 1 1 d .
C6 C 0.4481(4) -0.2372(3) 0.01931(10) 0.0259(8) Uani 1 1 d .
O13 O 0.3540(2) -0.2985(2) 0.01288(8) 0.0389(7) Uani 1 1 d .
O12 O 0.4271(2) -0.15386(17) 0.03004(7) 0.0315(6) Uani 1 1 d .
Co2 Co 0.21077(5) -0.34521(3) 0.048085(13) 0.02420(14) Uani 1 1 d .
O11 O 0.8474(2) -0.54977(18) -0.00395(7) 0.0316(6) Uani 1 1 d .
O10 O 0.6932(3) -0.5179(2) -0.05017(7) 0.0437(7) Uani 1 1 d .
C3 C 0.7621(3) -0.4930(3) -0.02040(10) 0.0273(8) Uani 1 1 d .
O15 O 0.9681(2) -0.09925(17) 0.03179(7) 0.0322(6) Uani 1 1 d .
Co1 Co 0.22518(5) -0.10539(3) 0.035719(13) 0.02281(14) Uani 1 1 d .
N4 N 0.2943(3) 0.0298(2) 0.05270(9) 0.0368(8) Uani 1 1 d .
O5 O -0.8165(3) 1.0381(2) 0.20594(8) 0.0525(9) Uani 1 1 d .
O4 O -0.6768(3) 1.0085(2) 0.25519(7) 0.0461(7) Uani 1 1 d .
C29 C -0.7182(4) 0.9904(3) 0.22246(10) 0.0336(9) Uani 1 1 d .
N3 N 1.0268(3) 0.2168(2) 0.22135(9) 0.0397(8) Uani 1 1 d .
C38 C 0.9096(5) 0.2514(3) 0.23374(12) 0.0465(11) Uani 1 1 d .
H38 H 0.8974 0.2432 0.2588 0.056 Uiso 1 1 calc R
C34 C 1.0417(5) 0.2316(4) 0.18555(12) 0.0526(13) Uani 1 1 d .
H34 H 1.1232 0.2097 0.1760 0.063 Uiso 1 1 calc R
C36 C 0.9429(5) 0.2774(4) 0.16202(13) 0.0613(15) Uani 1 1 d .
H36 H 0.9586 0.2868 0.1372 0.074 Uiso 1 1 calc R
C22 C 0.8062(5) 0.2979(3) 0.21221(12) 0.0502(12) Uani 1 1 d .
H22 H 0.7274 0.3214 0.2226 0.060 Uiso 1 1 calc R
C40 C 0.8204(5) 0.3095(3) 0.17513(11) 0.0467(11) Uani 1 1 d .
O16 O 0.7230(3) 0.3479(3) 0.15041(8) 0.0584(9) Uani 1 1 d .
N1 N 1.0432(3) 0.6129(2) 0.07888(8) 0.0317(7) Uani 1 1 d U
C1 C 0.9652(4) 0.6753(3) 0.09656(11) 0.0401(9) Uani 1 1 d U
H1 H 0.9997 0.7371 0.0999 0.048 Uiso 1 1 calc R
C2 C 0.9902(4) 0.5253(3) 0.07597(12) 0.0460(11) Uani 1 1 d .
H2 H 1.0428 0.4801 0.0645 0.055 Uiso 1 1 calc R
Co3 Co -0.16949(5) 0.62774(4) 0.247519(13) 0.02761(14) Uani 1 1 d .
O9 O -0.7725(3) 0.85926(19) 0.09074(7) 0.0365(6) Uani 1 1 d .
O8 O -0.6824(3) 0.71261(19) 0.09525(7) 0.0379(7) Uani 1 1 d .
O3 O 0.3368(3) 0.4497(2) 0.17734(7) 0.0421(7) Uani 1 1 d .
O2 O 0.6598(3) 0.5449(2) 0.11837(9) 0.0512(8) Uani 1 1 d .
O7 O -0.3453(3) 0.7284(2) 0.25426(7) 0.0435(7) Uani 1 1 d .
N2 N -0.0131(3) 0.5599(2) 0.22096(8) 0.0333(7) Uani 1 1 d .
C10 C -0.6431(4) 0.8166(3) 0.14670(10) 0.0291(8) Uani 1 1 d .
O6 O -0.2705(3) 0.6945(2) 0.20066(7) 0.0454(7) Uani 1 1 d .
C12 C 0.4996(4) 0.4211(3) 0.13244(10) 0.0326(8) Uani 1 1 d U
C13 C -0.5418(4) 0.8595(3) 0.21942(10) 0.0309(8) Uani 1 1 d .
H13 H -0.5097 0.8726 0.2440 0.037 Uiso 1 1 calc R
O1 O 0.4821(3) 0.2757(2) 0.09750(9) 0.0551(8) Uani 1 1 d .
C15 C -0.4789(4) 0.7874(3) 0.20046(10) 0.0308(8) Uani 1 1 d .
C16 C 0.4004(5) 0.3435(3) 0.11452(13) 0.0471(11) Uani 1 1 d U
H16A H 0.3495 0.3131 0.1334 0.057 Uiso 1 1 calc R
H16B H 0.3324 0.3720 0.0961 0.057 Uiso 1 1 calc R
C17 C 0.7848(4) 0.5624(3) 0.10536(11) 0.0401(10) Uani 1 1 d .
C18 C -0.7029(4) 0.7938(3) 0.10774(10) 0.0292(8) Uani 1 1 d .
C19 C -0.6526(4) 0.9125(3) 0.20204(10) 0.0298(8) Uani 1 1 d .
C20 C 0.2229(4) 0.4905(3) 0.19015(10) 0.0350(9) Uani 1 1 d .
C21 C -0.7014(4) 0.8909(3) 0.16579(10) 0.0314(9) Uani 1 1 d .
H21 H -0.7745 0.9266 0.1539 0.038 Uiso 1 1 calc R
C23 C 0.8380(5) 0.6545(3) 0.11015(11) 0.0440(10) Uani 1 1 d .
H23 H 0.7890 0.7008 0.1222 0.053 Uiso 1 1 calc R
C24 C -0.3577(4) 0.7340(3) 0.21959(11) 0.0328(9) Uani 1 1 d .
C25 C 0.1525(4) 0.5680(3) 0.17481(11) 0.0441(11) Uani 1 1 d .
H25 H 0.1823 0.5982 0.1540 0.053 Uiso 1 1 calc R
C26 C -0.5298(4) 0.7659(3) 0.16391(10) 0.0300(8) Uani 1 1 d .
H26 H -0.4879 0.7177 0.1511 0.036 Uiso 1 1 calc R
C27 C 0.5763(4) 0.4671(3) 0.10163(12) 0.0424(10) Uani 1 1 d .
H27A H 0.6367 0.4208 0.0910 0.051 Uiso 1 1 calc R
H27B H 0.5089 0.4908 0.0820 0.051 Uiso 1 1 calc R
C28 C 0.0359(5) 0.6000(3) 0.19115(11) 0.0462(11) Uani 1 1 d .
H28 H -0.0117 0.6529 0.1807 0.055 Uiso 1 1 calc R
C30 C 0.1733(5) 0.4476(3) 0.22081(12) 0.0450(11) Uani 1 1 d .
H30 H 0.2181 0.3943 0.2317 0.054 Uiso 1 1 calc R
C31 C 0.3988(4) 0.4933(3) 0.14711(11) 0.0401(10) Uani 1 1 d .
H31A H 0.4494 0.5504 0.1555 0.048 Uiso 1 1 calc R
H31B H 0.3264 0.5107 0.1277 0.048 Uiso 1 1 calc R
C32 C 0.4126(5) 0.1968(3) 0.08270(12) 0.0438(10) Uani 1 1 d .
C33 C 0.0572(4) 0.4851(3) 0.23489(11) 0.0419(10) Uani 1 1 d .
H33 H 0.0255 0.4560 0.2557 0.050 Uiso 1 1 calc R
C35 C 0.2710(6) 0.1786(3) 0.08387(14) 0.0595(13) Uani 1 1 d .
H35 H 0.2131 0.2217 0.0948 0.071 Uiso 1 1 calc R
C37 C 0.8669(4) 0.4950(3) 0.08810(12) 0.0463(11) Uani 1 1 d .
H37 H 0.8377 0.4320 0.0851 0.056 Uiso 1 1 calc R
C39 C 0.4921(5) 0.1354(3) 0.06520(14) 0.0563(13) Uani 1 1 d .
H39 H 0.5864 0.1487 0.0628 0.068 Uiso 1 1 calc R
O17 O 0.2002(3) -0.0552(2) -0.01907(7) 0.0412(7) Uani 1 1 d .
C41 C 0.5992(4) 0.3885(4) 0.16455(11) 0.0491(12) Uani 1 1 d .
H41A H 0.6258 0.4420 0.1807 0.059 Uiso 1 1 calc R
H41B H 0.5536 0.3411 0.1789 0.059 Uiso 1 1 calc R
C42 C 0.4323(5) 0.0528(3) 0.05089(14) 0.0528(12) Uani 1 1 d .
H42 H 0.4890 0.0102 0.0393 0.063 Uiso 1 1 calc R
C43 C 0.2163(5) 0.0926(3) 0.06806(13) 0.0515(12) Uani 1 1 d .
H43 H 0.1207 0.0801 0.0686 0.062 Uiso 1 1 calc R

loop_
_atom_site_aniso_label
_atom_site_aniso_U_11
_atom_site_aniso_U_22
_atom_site_aniso_U_33
_atom_site_aniso_U_23
_atom_site_aniso_U_13
_atom_site_aniso_U_12
O14 0.0157(12) 0.0240(14) 0.0381(13) -0.0011(10) -0.0002(10) -0.0010(10)
C5 0.0175(17) 0.0210(19) 0.0257(17) -0.0008(14) -0.0016(14) -0.0025(14)
C11 0.0149(16) 0.0210(18) 0.0274(17) 0.0017(14) -0.0018(13) 0.0014(14)
C4 0.0146(16) 0.025(2) 0.0336(19) -0.0027(15) -0.0033(14) 0.0049(14)
C7 0.0204(17) 0.0183(18) 0.0343(19) -0.0023(15) -0.0009(15) 0.0012(14)
C9 0.0217(18) 0.0174(18) 0.0299(18) -0.0012(14) 0.0014(14) 0.0040(14)
C14 0.0153(17) 0.0227(19) 0.040(2) -0.0041(16) 0.0005(15) -0.0035(14)
C8 0.0168(17) 0.0189(18) 0.0309(18) -0.0011(14) -0.0001(14) 0.0025(14)
C6 0.0188(18) 0.026(2) 0.0337(19) -0.0036(15) 0.0050(15) 0.0004(15)
O13 0.0171(13) 0.0362(16) 0.0656(18) -0.0168(14) 0.0155(12) -0.0076(12)
O12 0.0196(12) 0.0214(14) 0.0535(16) -0.0050(12) 0.0041(11) 0.0050(10)
Co2 0.0198(2) 0.0190(3) 0.0331(3) -0.0050(2) -0.00153(19) 0.00067(19)
O11 0.0242(13) 0.0254(14) 0.0434(14) -0.0084(11) -0.0066(11) 0.0057(11)
O10 0.0461(17) 0.0297(16) 0.0509(17) -0.0143(13) -0.0195(14) 0.0136(13)
C3 0.0134(16) 0.028(2) 0.040(2) -0.0059(17) 0.0009(15) 0.0001(15)
O15 0.0241(13) 0.0224(15) 0.0488(15) -0.0070(12) -0.0041(11) 0.0000(10)
Co1 0.0181(2) 0.0175(3) 0.0320(3) -0.00253(19) -0.00255(19) 0.00066(18)
N4 0.0395(19) 0.0259(18) 0.0434(19) -0.0045(15) -0.0045(15) -0.0038(15)
O5 0.064(2) 0.051(2) 0.0401(16) -0.0084(14) -0.0070(15) 0.0321(16)
O4 0.0538(18) 0.0466(19) 0.0368(16) -0.0134(13) -0.0020(14) 0.0101(15)
C29 0.038(2) 0.031(2) 0.032(2) 0.0036(17) 0.0078(17) 0.0026(18)
N3 0.0371(19) 0.043(2) 0.0376(18) 0.0004(15) -0.0029(15) 0.0082(16)
C38 0.047(3) 0.056(3) 0.036(2) -0.001(2) 0.003(2) 0.018(2)
C34 0.043(3) 0.071(4) 0.045(3) 0.016(2) 0.010(2) 0.020(2)
C36 0.050(3) 0.092(4) 0.044(3) 0.012(2) 0.014(2) 0.033(3)
C22 0.047(3) 0.061(3) 0.042(2) -0.002(2) 0.004(2) 0.022(2)
C40 0.043(3) 0.057(3) 0.039(2) 0.001(2) -0.003(2) 0.020(2)
O16 0.0503(19) 0.083(3) 0.0416(17) 0.0024(16) 0.0011(14) 0.0383(18)
N1 0.0327(17) 0.0287(18) 0.0338(17) 0.0030(13) 0.0042(13) 0.0008(13)
C1 0.041(2) 0.033(2) 0.046(2) -0.0048(18) 0.0035(18) -0.0020(17)
C2 0.042(2) 0.038(3) 0.060(3) -0.005(2) 0.017(2) 0.003(2)
Co3 0.0248(3) 0.0275(3) 0.0297(3) 0.0043(2) -0.0024(2) -0.0002(2)
O9 0.0436(16) 0.0360(16) 0.0282(13) -0.0006(12) -0.0058(12) 0.0123(13)
O8 0.0411(16) 0.0298(16) 0.0394(15) -0.0102(12) -0.0145(12) 0.0038(12)
O3 0.0392(16) 0.0431(18) 0.0454(16) 0.0089(13) 0.0122(13) 0.0098(13)
O2 0.0414(17) 0.045(2) 0.070(2) -0.0127(15) 0.0203(15) -0.0106(14)
O7 0.0468(18) 0.0473(19) 0.0339(15) 0.0013(12) -0.0099(13) 0.0084(14)
N2 0.0283(17) 0.036(2) 0.0354(17) 0.0024(15) -0.0001(14) 0.0049(14)
C10 0.0278(19) 0.024(2) 0.0342(19) 0.0008(16) -0.0030(16) -0.0015(16)
O6 0.0423(17) 0.053(2) 0.0400(15) 0.0072(14) -0.0015(14) 0.0207(15)
C12 0.0276(19) 0.035(2) 0.035(2) -0.0047(16) -0.0003(16) -0.0015(16)
C13 0.036(2) 0.029(2) 0.0260(18) -0.0022(16) -0.0044(16) 0.0009(17)
O1 0.0480(19) 0.043(2) 0.074(2) -0.0218(16) 0.0061(16) -0.0053(15)
C15 0.031(2) 0.028(2) 0.0322(19) 0.0030(16) -0.0049(16) 0.0014(16)
C16 0.043(2) 0.037(3) 0.061(3) -0.010(2) 0.005(2) -0.0041(19)
C17 0.037(2) 0.039(3) 0.045(2) 0.0001(19) 0.0072(19) -0.0032(19)
C18 0.0256(19) 0.030(2) 0.0317(19) -0.0057(17) -0.0003(16) -0.0023(16)
C19 0.031(2) 0.025(2) 0.0325(19) 0.0021(16) 0.0022(16) 0.0020(16)
C20 0.030(2) 0.038(2) 0.037(2) -0.0009(18) 0.0007(17) 0.0028(18)
C21 0.034(2) 0.028(2) 0.032(2) -0.0005(16) -0.0027(16) 0.0071(16)
C23 0.045(3) 0.040(3) 0.048(2) -0.006(2) 0.010(2) 0.000(2)
C24 0.031(2) 0.026(2) 0.040(2) 0.0002(17) -0.0049(17) -0.0030(17)
C25 0.045(2) 0.051(3) 0.037(2) 0.016(2) 0.0081(19) 0.016(2)
C26 0.033(2) 0.023(2) 0.0333(19) -0.0024(15) 0.0018(16) 0.0002(16)
C27 0.023(2) 0.051(3) 0.052(2) -0.007(2) -0.0042(18) 0.0011(19)
C28 0.049(3) 0.053(3) 0.037(2) 0.013(2) 0.002(2) 0.020(2)
C30 0.051(3) 0.034(2) 0.052(3) 0.016(2) 0.012(2) 0.014(2)
C31 0.033(2) 0.042(3) 0.046(2) 0.0103(19) 0.0063(18) 0.0050(19)
C32 0.044(3) 0.040(3) 0.046(2) -0.005(2) -0.007(2) -0.014(2)
C33 0.042(2) 0.041(3) 0.044(2) 0.014(2) 0.0107(19) 0.003(2)
C35 0.070(3) 0.039(3) 0.072(3) -0.020(2) 0.020(3) 0.005(2)
C37 0.045(3) 0.030(2) 0.066(3) 0.002(2) 0.017(2) -0.0072(19)
C39 0.052(3) 0.036(3) 0.080(3) -0.016(2) 0.004(3) -0.008(2)
O17 0.0444(16) 0.0387(17) 0.0401(15) 0.0063(12) 0.0024(13) 0.0120(13)
C41 0.041(2) 0.067(3) 0.039(2) -0.002(2) -0.0010(19) 0.023(2)
C42 0.042(3) 0.040(3) 0.077(3) -0.016(2) 0.004(2) -0.007(2)
C43 0.049(3) 0.041(3) 0.066(3) -0.019(2) 0.013(2) -0.005(2)

loop_
_atom_type_symbol
_atom_type_description
_atom_type_scat_dispersion_real
_atom_type_scat_dispersion_imag
_atom_type_scat_source
C C 0.0033 0.0016 'International Tables Vol C Tables 4.2.6.8 and 6.1.1.4'
H H 0.0000 0.0000 'International Tables Vol C Tables 4.2.6.8 and 6.1.1.4'
N N 0.0061 0.0033 'International Tables Vol C Tables 4.2.6.8 and 6.1.1.4'
O O 0.0106 0.0060 'International Tables Vol C Tables 4.2.6.8 and 6.1.1.4'
Co Co 0.3494 0.9721 'International Tables Vol C Tables 4.2.6.8 and 6.1.1.4'

loop_
_geom_angle_atom_site_label_1
_geom_angle_atom_site_label_2
_geom_angle_atom_site_label_3
_geom_angle
_geom_angle_site_symmetry_1
_geom_angle_site_symmetry_3
C5 O14 Co1 98.9(2) . 1_655
C5 O14 Co2 140.1(2) . 1_655
Co1 O14 Co2 105.37(10) 1_655 1_655
O15 C5 O14 119.7(3) . .
O15 C5 C11 122.7(3) . .
O14 C5 C11 117.6(3) . .
C4 C11 C9 120.3(3) . .
C4 C11 C5 118.7(3) . .
C9 C11 C5 121.0(3) . .
C11 C4 C7 120.4(3) . .
C11 C4 H4 119.8 . .
C7 C4 H4 119.8 . .
C14 C7 C4 118.8(3) . .
C14 C7 C3 121.2(3) . .
C4 C7 C3 120.0(3) . .
C11 C9 C8 119.7(3) . .
C11 C9 H9 120.1 . .
C8 C9 H9 120.1 . .
C8 C14 C7 121.3(3) . .
C8 C14 H14 119.4 . .
C7 C14 H14 119.4 . .
C14 C8 C9 119.5(3) . .
C14 C8 C6 117.9(3) . .
C9 C8 C6 122.5(3) . .
O13 C6 O12 124.6(3) . .
O13 C6 C8 115.5(3) . .
O12 C6 C8 120.0(3) . .
C6 O13 Co2 127.6(2) . .
C6 O12 Co1 120.9(2) . .
O13 Co2 O8 94.57(11) . 1_645
O13 Co2 N1 172.51(12) . 1_445
O8 Co2 N1 90.83(12) 1_645 1_445
O13 Co2 O10 90.10(12) . 3_645
O8 Co2 O10 98.47(10) 1_645 3_645
N1 Co2 O10 94.25(12) 1_445 3_645
O13 Co2 O14 80.98(10) . 1_455
O8 Co2 O14 103.17(10) 1_645 1_455
N1 Co2 O14 92.74(11) 1_445 1_455
O10 Co2 O14 157.13(10) 3_645 1_455
O13 Co2 O11 84.45(10) . 3_645
O8 Co2 O11 158.43(10) 1_645 3_645
N1 Co2 O11 92.44(11) 1_445 3_645
O10 Co2 O11 60.03(9) 3_645 3_645
O14 Co2 O11 97.96(9) 1_455 3_645
O13 Co2 C3 86.75(11) . 3_645
O8 Co2 C3 128.57(11) 1_645 3_645
N1 Co2 C3 93.95(12) 1_445 3_645
O10 Co2 C3 30.12(10) 3_645 3_645
O14 Co2 C3 127.61(10) 1_455 3_645
O11 Co2 C3 29.91(10) 3_645 3_645
C3 O11 Co2 88.4(2) . 3_645
C3 O10 Co2 91.8(2) . 3_645
O11 C3 O10 119.8(3) . .
O11 C3 C7 121.0(3) . .
O10 C3 C7 119.2(3) . .
O11 C3 Co2 61.67(19) . 3_645
O10 C3 Co2 58.10(18) . 3_645
C7 C3 Co2 176.9(3) . 3_645
O9 Co1 O12 95.11(10) 1_645 .
O9 Co1 N4 87.69(12) 1_645 .
O12 Co1 N4 93.23(11) . .
O9 Co1 O17 171.79(10) 1_645 .
O12 Co1 O17 92.46(10) . .
N4 Co1 O17 88.72(12) . .
O9 Co1 O14 87.81(10) 1_645 1_455
O12 Co1 O14 104.63(9) . 1_455
N4 Co1 O14 161.89(11) . 1_455
O17 Co1 O14 93.35(10) . 1_455
C43 N4 C42 116.7(4) . .
C43 N4 Co1 124.1(3) . .
C42 N4 Co1 118.9(3) . .
C29 O5 Co3 92.2(2) . 2_455
C29 O4 Co3 87.8(2) . 2_455
O4 C29 O5 120.2(4) . .
O4 C29 C19 120.8(3) . .
O5 C29 C19 119.0(3) . .
O4 C29 Co3 62.6(2) . 2_455
O5 C29 Co3 57.7(2) . 2_455
C19 C29 Co3 175.9(3) . 2_455
C34 N3 C38 115.9(4) . .
C34 N3 Co3 119.5(3) . 2_645
C38 N3 Co3 124.0(3) . 2_645
N3 C38 C22 124.5(4) . .
N3 C38 H38 117.7 . .
C22 C38 H38 117.7 . .
N3 C34 C36 123.2(4) . .
N3 C34 H34 118.4 . .
C36 C34 H34 118.4 . .
C34 C36 C40 119.8(4) . .
C34 C36 H36 120.1 . .
C40 C36 H36 120.1 . .
C38 C22 C40 118.9(4) . .
C38 C22 H22 120.5 . .
C40 C22 H22 120.5 . .
O16 C40 C22 125.1(4) . .
O16 C40 C36 117.4(4) . .
C22 C40 C36 117.5(4) . .
C40 O16 C41 117.5(3) . .
C2 N1 C1 114.6(3) . .
C2 N1 Co2 121.1(3) . 1_665
C1 N1 Co2 123.1(3) . 1_665
N1 C1 C23 124.9(4) . .
N1 C1 H1 117.6 . .
C23 C1 H1 117.6 . .
N1 C2 C37 126.6(4) . .
N1 C2 H2 116.7 . .
C37 C2 H2 116.7 . .
N2 Co3 O6 97.35(12) . .
N2 Co3 N3 93.61(13) . 2_655
O6 Co3 N3 113.30(13) . 2_655
N2 Co3 O5 101.24(13) . 2_445
O6 Co3 O5 148.51(12) . 2_445
N3 Co3 O5 90.74(12) 2_655 2_445
N2 Co3 O4 97.66(12) . 2_445
O6 Co3 O4 92.79(12) . 2_445
N3 Co3 O4 149.97(12) 2_655 2_445
O5 Co3 O4 59.82(10) 2_445 2_445
N2 Co3 O7 157.33(11) . .
O6 Co3 O7 60.53(10) . .
N3 Co3 O7 91.24(12) 2_655 .
O5 Co3 O7 100.83(12) 2_445 .
O4 Co3 O7 88.97(11) 2_445 .
N2 Co3 C24 127.74(13) . .
O6 Co3 C24 30.40(11) . .
N3 Co3 C24 105.68(13) 2_655 .
O5 Co3 C24 125.90(13) 2_445 .
O4 Co3 C24 89.14(12) 2_445 .
O7 Co3 C24 30.24(11) . .
N2 Co3 C29 101.61(13) . 2_445
O6 Co3 C29 120.85(13) . 2_445
N3 Co3 C29 120.61(13) 2_655 2_445
O5 Co3 C29 30.17(11) 2_445 2_445
O4 Co3 C29 29.66(11) 2_445 2_445
O7 Co3 C29 94.87(12) . 2_445
C24 Co3 C29 108.53(13) . 2_445
C18 O9 Co1 127.5(2) . 1_465
C18 O8 Co2 125.0(2) . 1_465
C20 O3 C31 119.0(3) . .
C17 O2 C27 117.5(3) . .
C24 O7 Co3 86.2(2) . .
C33 N2 C28 116.1(3) . .
C33 N2 Co3 123.3(3) . .
C28 N2 Co3 119.9(3) . .
C26 C10 C21 119.3(3) . .
C26 C10 C18 121.5(3) . .
C21 C10 C18 119.2(3) . .
C24 O6 Co3 92.0(2) . .
C41 C12 C31 108.0(3) . .
C41 C12 C27 112.4(3) . .
C31 C12 C27 109.3(3) . .
C41 C12 C16 115.4(4) . .
C31 C12 C16 103.4(3) . .
C27 C12 C16 107.9(3) . .
C15 C13 C19 120.7(3) . .
C15 C13 H13 119.7 . .
C19 C13 H13 119.7 . .
C32 O1 C16 116.7(3) . .
C13 C15 C26 119.7(3) . .
C13 C15 C24 119.3(3) . .
C26 C15 C24 121.1(3) . .
O1 C16 C12 108.5(3) . .
O1 C16 H16A 110.0 . .
C12 C16 H16A 110.0 . .
O1 C16 H16B 110.0 . .
C12 C16 H16B 110.0 . .
H16A C16 H16B 108.4 . .
O2 C17 C23 116.8(4) . .
O2 C17 C37 125.4(4) . .
C23 C17 C37 117.8(4) . .
O8 C18 O9 125.7(3) . .
O8 C18 C10 118.3(3) . .
O9 C18 C10 116.1(3) . .
C21 C19 C13 119.0(3) . .
C21 C19 C29 120.7(3) . .
C13 C19 C29 120.3(3) . .
O3 C20 C25 125.4(4) . .
O3 C20 C30 115.9(3) . .
C25 C20 C30 118.6(4) . .
C19 C21 C10 121.2(3) . .
C19 C21 H21 119.4 . .
C10 C21 H21 119.4 . .
C1 C23 C17 118.3(4) . .
C1 C23 H23 120.9 . .
C17 C23 H23 120.9 . .
O7 C24 O6 120.8(3) . .
O7 C24 C15 119.6(4) . .
O6 C24 C15 119.6(3) . .
O7 C24 Co3 63.6(2) . .
O6 C24 Co3 57.57(19) . .
C15 C24 Co3 173.0(3) . .
C20 C25 C28 118.0(4) . .
C20 C25 H25 121.0 . .
C28 C25 H25 121.0 . .
C10 C26 C15 120.0(4) . .
C10 C26 H26 120.0 . .
C15 C26 H26 120.0 . .
O2 C27 C12 107.2(3) . .
O2 C27 H27A 110.3 . .
C12 C27 H27A 110.3 . .
O2 C27 H27B 110.3 . .
C12 C27 H27B 110.3 . .
H27A C27 H27B 108.5 . .
N2 C28 C25 124.2(4) . .
N2 C28 H28 117.9 . .
C25 C28 H28 117.9 . .
C33 C30 C20 118.7(4) . .
C33 C30 H30 120.7 . .
C20 C30 H30 120.7 . .
O3 C31 C12 107.5(3) . .
O3 C31 H31A 110.2 . .
C12 C31 H31A 110.2 . .
O3 C31 H31B 110.2 . .
C12 C31 H31B 110.2 . .
H31A C31 H31B 108.5 . .
C39 C32 O1 115.4(4) . .
C39 C32 C35 119.5(4) . .
O1 C32 C35 125.1(4) . .
N2 C33 C30 124.4(4) . .
N2 C33 H33 117.8 . .
C30 C33 H33 117.8 . .
C32 C35 C43 118.1(4) . .
C32 C35 H35 120.9 . .
C43 C35 H35 120.9 . .
C2 C37 C17 117.7(4) . .
C2 C37 H37 121.1 . .
C17 C37 H37 121.1 . .
C32 C39 C42 119.1(5) . .
C32 C39 H39 120.4 . .
C42 C39 H39 120.4 . .
O16 C41 C12 109.0(3) . .
O16 C41 H41A 109.9 . .
C12 C41 H41A 109.9 . .
O16 C41 H41B 109.9 . .
C12 C41 H41B 109.9 . .
H41A C41 H41B 108.3 . .
N4 C42 C39 123.5(4) . .
N4 C42 H42 118.2 . .
C39 C42 H42 118.2 . .
N4 C43 C35 122.9(4) . .
N4 C43 H43 118.6 . .
C35 C43 H43 118.6 . .

loop_
_geom_bond_atom_site_label_1
_geom_bond_atom_site_label_2
_geom_bond_distance
_geom_bond_site_symmetry_2
O14 C5 1.282(4) .
O14 Co1 2.117(2) 1_655
O14 Co2 2.156(2) 1_655
C5 O15 1.237(4) .
C5 C11 1.506(4) .
C11 C4 1.380(5) .
C11 C9 1.388(4) .
C4 C7 1.394(5) .
C4 H4 0.9300 .
C7 C14 1.385(5) .
C7 C3 1.485(5) .
C9 C8 1.390(5) .
C9 H9 0.9300 .
C14 C8 1.381(5) .
C14 H14 0.9300 .
C8 C6 1.502(5) .
C6 O13 1.248(4) .
C6 O12 1.254(4) .
O13 Co2 2.056(3) .
O12 Co1 2.069(2) .
Co2 O8 2.068(2) 1_645
Co2 N1 2.111(3) 1_445
Co2 O10 2.126(3) 3_645
Co2 O14 2.156(2) 1_455
Co2 O11 2.204(2) 3_645
Co2 C3 2.502(4) 3_645
O11 C3 1.248(4) .
O11 Co2 2.204(2) 3_645
O10 C3 1.256(4) .
O10 Co2 2.126(3) 3_645
C3 Co2 2.502(4) 3_645
Co1 O9 2.046(2) 1_645
Co1 N4 2.081(3) .
Co1 O17 2.093(3) .
Co1 O14 2.117(2) 1_455
N4 C43 1.308(5) .
N4 C42 1.361(5) .
O5 C29 1.257(5) .
O5 Co3 2.113(3) 2_455
O4 C29 1.238(4) .
O4 Co3 2.219(3) 2_455
C29 C19 1.488(5) .
C29 Co3 2.499(4) 2_455
N3 C34 1.330(5) .
N3 C38 1.333(5) .
N3 Co3 2.096(3) 2_645
C38 C22 1.364(6) .
C38 H38 0.9300 .
C34 C36 1.369(6) .
C34 H34 0.9300 .
C36 C40 1.375(6) .
C36 H36 0.9300 .
C22 C40 1.368(6) .
C22 H22 0.9300 .
C40 O16 1.341(5) .
O16 C41 1.445(5) .
N1 C2 1.330(5) .
N1 C1 1.347(5) .
N1 Co2 2.111(3) 1_665
C1 C23 1.380(6) .
C1 H1 0.9300 .
C2 C37 1.359(6) .
C2 H2 0.9300 .
Co3 N2 2.076(3) .
Co3 O6 2.090(3) .
Co3 N3 2.096(3) 2_655
Co3 O5 2.113(3) 2_445
Co3 O4 2.219(3) 2_445
Co3 O7 2.221(3) .
Co3 C24 2.475(4) .
Co3 C29 2.499(4) 2_445
O9 C18 1.258(4) .
O9 Co1 2.046(2) 1_465
O8 C18 1.247(4) .
O8 Co2 2.068(2) 1_465
O3 C20 1.346(4) .
O3 C31 1.426(5) .
O2 C17 1.342(5) .
O2 C27 1.450(5) .
O7 C24 1.249(4) .
N2 C33 1.320(5) .
N2 C28 1.336(5) .
C10 C26 1.391(5) .
C10 C21 1.393(5) .
C10 C18 1.503(5) .
O6 C24 1.253(5) .
C12 C41 1.501(5) .
C12 C31 1.524(5) .
C12 C27 1.529(6) .
C12 C16 1.544(5) .
C13 C15 1.388(5) .
C13 C19 1.393(5) .
C13 H13 0.9300 .
O1 C32 1.373(5) .
O1 C16 1.405(5) .
C15 C26 1.397(5) .
C15 C24 1.493(5) .
C16 H16A 0.9700 .
C16 H16B 0.9700 .
C17 C23 1.393(6) .
C17 C37 1.408(6) .
C19 C21 1.382(5) .
C20 C25 1.368(6) .
C20 C30 1.381(5) .
C21 H21 0.9300 .
C23 H23 0.9300 .
C25 C28 1.380(6) .
C25 H25 0.9300 .
C26 H26 0.9300 .
C27 H27A 0.9700 .
C27 H27B 0.9700 .
C28 H28 0.9300 .
C30 C33 1.364(6) .
C30 H30 0.9300 .
C31 H31A 0.9700 .
C31 H31B 0.9700 .
C32 C39 1.342(6) .
C32 C35 1.378(6) .
C33 H33 0.9300 .
C35 C43 1.414(6) .
C35 H35 0.9300 .
C37 H37 0.9300 .
C39 C42 1.371(6) .
C39 H39 0.9300 .
C41 H41A 0.9700 .
C41 H41B 0.9700 .
C42 H42 0.9300 .
C43 H43 0.9300 .

loop_
_platon_squeeze_void_nr
_platon_squeeze_void_average_x
_platon_squeeze_void_average_y
_platon_squeeze_void_average_z
_platon_squeeze_void_volume
_platon_squeeze_void_count_electrons
1 -0.246 0.043 0.143 246.8 43.1
2 0.246 0.543 0.357 246.8 41.9
3 -0.246 0.457 0.643 246.7 42.5
4 0.246 -0.043 0.857 246.8 42.4
